data_1577231
loop_
_publ_author_name
'Jiating, Cai'
'Gao, Xinyu'
'Wang, Chuitian'
'Li, Yang'
'Tong, Xiaoxin'
'Li, Linzai'
'Qin, Shi'
'Yang, Mingkai'
'Li, Qixin'
'Wei, Wei'
'Ma, Lei'
'Wang, Mei'
'Liao, Si-Yan'
'Huang, Yugang'
'Zhao, Xin'
'Wang, Shengdong'
'Zhou, Zhi'
'Gao, Hui'
'Yi, Wei'
'Zeng, Zhongyi'

_publ_section_title
;
 A Unified Cobalt-Electrocatalytic Platform for Enantio- and
 Stereo-selective C&#x2212;H and C&#x2212;F Functionalization of
 gem-Difluoromethylene Allenes
;
_journal_name_full 'Chemical Science'
_journal_paper_doi 10.1039/D6SC02228F
_journal_year 2026
_chemical_formula_moiety 'C31.078 H23.078 Cl F N2 O P'
_chemical_formula_sum 'C33 H25 Cl F N2 O P'
_chemical_formula_weight 550.97
_space_group_crystal_system tetragonal
_space_group_IT_number 92
_space_group_name_Hall 'P 4abw 2nw'
_space_group_name_H-M_alt 'P 41 21 2'
_atom_sites_solution_hydrogens geom
_audit_creation_date 2025-05-26
_audit_creation_method
;
Olex2 1.5-beta
(compiled 2022.04.07 svn.rca3783a0 for OlexSys, GUI svn.r6439)
;
_audit_update_record
;
2025-11-13 deposited with the CCDC.	2026-05-11 downloaded from the CCDC.
;
_cell_angle_alpha 90
_cell_angle_beta 90
_cell_angle_gamma 90
_cell_formula_units_Z 8
_cell_length_a 10.87240(10)
_cell_length_b 10.87240(10)
_cell_length_c 48.5753(7)
_cell_measurement_reflns_used 31716
_cell_measurement_temperature 291.8(7)
_cell_measurement_theta_max 74.2730
_cell_measurement_theta_min 3.5980
_cell_volume 5742.04(11)
_computing_cell_refinement 'CrysAlisPro 1.171.43.143a (Rigaku OD, 2024)'
_computing_data_collection 'CrysAlisPro system (CCD 43.143a 64-bit (release 25-10-2024))'
_computing_data_reduction 'CrysAlisPro 1.171.43.143a (Rigaku OD, 2024)'
_computing_molecular_graphics 'Olex2 1.5-beta (Dolomanov et al., 2009)'
_computing_publication_material 'Olex2 1.5-beta (Dolomanov et al., 2009)'
_computing_structure_refinement 'SHELXL 2018/3 (Sheldrick, 2015)'
_computing_structure_solution 'SHELXS  (Sheldrick, 2008)'
_diffrn_ambient_environment air
_diffrn_ambient_temperature 291.8(7)
_diffrn_detector 'Hybrid Pixel Array Detector'
_diffrn_detector_area_resol_mean 10.0000
_diffrn_detector_type HyPix
_diffrn_measured_fraction_theta_full 1.000
_diffrn_measured_fraction_theta_max 0.992
_diffrn_measurement_details
;
List of Runs (angles in degrees, time in seconds):

  # Type    Start    End  Width  t~exp~   \w     \q     \k     \f   Frames
#--------------------------------------------------------------------------
  1  \w    -70.00 -35.00   0.25    0.10    -- -103.00  77.00  90.00  140
  2  \w      7.00  33.00   0.25    0.05    --  -43.18  38.00  30.00  104
  3  \w    -60.00 -34.00   0.25    0.10    -- -103.00  77.00 -30.00  104
  4  \w      1.00  26.00   0.25    0.05    --  -43.18  38.00-120.00  100
  5  \w     -5.00  64.00   0.25    0.05    --   43.18 -77.00  30.00  276
  6  \w    -17.00  48.00   0.25    0.05    --   43.18 -57.00 120.00  260
  7  \w    -27.00   9.00   0.25    0.05    --   43.18 -38.00  90.00  144
  8  \w    -16.00  51.00   0.25    0.05    --   43.18 -77.00-120.00  268
  9  \w    -32.00  13.00   0.25    0.05    --   43.18 -38.00-180.00  180
 10  \w     36.00  86.00   0.25    0.10    --  107.57 -95.00 -90.00  200
 11  \w     38.00  81.00   0.25    0.10    --  107.57-126.00 -90.00  172
 12  \w     36.00  83.00   0.25    0.10    --  107.57-126.00  30.00  188
 13  \w      0.00  76.00   0.25    0.05    --   43.18 -99.00   0.00  304
 14  \w     47.00  75.00   0.25    0.10    --  107.57 -77.00 -90.00  112
 15  \w     40.00  78.00   0.25    0.10    --  107.57 -77.00-120.00  152
 16  \w     41.00  66.00   0.25    0.10    --  107.57 -77.00  30.00  100
 17  \w     93.00 118.00   0.25    0.10    --  107.57  15.00 150.00  100
 18  \w     94.00 139.00   0.25    0.10    --  107.57  15.00 120.00  180
 19  \w     95.00 172.00   0.25    0.10    --  107.57  45.00  30.00  308
 20  \w    104.00 138.00   0.25    0.10    --  107.57  15.00  30.00  136
 21  \w     94.00 137.00   0.25    0.10    --  107.57  15.00   0.00  172
 22  \w   -157.00 -90.00   0.25    0.10    -- -103.00 -30.00 -90.00  268
 23  \w   -126.00 -90.00   0.25    0.10    -- -103.00 -15.00-180.00  144
 24  \w   -132.00 -93.00   0.25    0.10    -- -103.00 -15.00 -90.00  156
 25  \w   -129.00-104.00   0.25    0.10    -- -103.00 -15.00   0.00  100
 26  \w   -133.00 -96.00   0.25    0.10    -- -103.00 -15.00  30.00  148
 27  \w   -133.00 -91.00   0.25    0.10    -- -103.00 -15.00 120.00  168
 28  \w   -132.00 -88.00   0.25    0.10    -- -103.00 -15.00 150.00  176
 29  \w   -115.00 -29.00   0.25    0.05    --  -43.18 -19.00  90.00  344
 30  \w    -92.00 -41.00   0.25    0.10    -- -103.00  95.00 142.95  204
 31  \w    -97.00 -41.00   0.25    0.10    -- -103.00 114.00 149.19  224
 32  \w    -97.00 -46.00   0.25    0.10    -- -103.00 114.00 173.69  204
 33  \w    -93.00 -68.00   0.25    0.10    -- -103.00 102.00 150.72  100
 34  \w    -97.00 -39.00   0.25    0.10    -- -103.00 114.00  11.83  232
 35  \w    -57.00 -32.00   0.25    0.10    -- -103.00 102.00  -0.65  100
 36  \w    -93.00 -68.00   0.25    0.10    -- -103.00 102.00  -0.65  100
 37  \w    -92.00 -66.00   0.25    0.10    -- -103.00 101.00  66.15  104
 38  \w    -65.00 -31.00   0.25    0.10    -- -103.00 102.00 109.47  136
 39  \w    -54.00 -29.00   0.25    0.10    -- -103.00 101.00 -35.16  100
 40  \w    -92.00 -60.00   0.25    0.10    -- -103.00 101.00 -35.16  128
 41  \w    -93.00 -68.00   0.25    0.10    -- -103.00 102.00 -65.36  100
 42  \w    -57.00 -32.00   0.25    0.10    -- -103.00 126.00-180.00  100
 43  \w   -101.00 -76.00   0.25    0.10    -- -103.00 126.00-180.00  100
 44  \w    -92.00 -54.00   0.25    0.10    -- -103.00  97.00-140.02  152
 45  \w    -92.00 -38.00   0.25    0.10    -- -103.00  97.00  95.94  216
;
_diffrn_measurement_device 'four-circle diffractometer'
_diffrn_measurement_device_type 'ROD, Synergy Custom system, HyPix'
_diffrn_measurement_method '\w scans'
_diffrn_orient_matrix_type 'CrysAlisPro convention (1999,Acta A55,543-557)'
_diffrn_orient_matrix_UB_11 0.0423663000
_diffrn_orient_matrix_UB_12 -0.0746679000
_diffrn_orient_matrix_UB_13 -0.0252372000
_diffrn_orient_matrix_UB_21 0.0097210000
_diffrn_orient_matrix_UB_22 0.1194532000
_diffrn_orient_matrix_UB_23 -0.0169062000
_diffrn_orient_matrix_UB_31 0.1348838000
_diffrn_orient_matrix_UB_32 0.0148511000
_diffrn_orient_matrix_UB_33 0.0091354000
_diffrn_radiation_monochromator mirror
_diffrn_radiation_probe x-ray
_diffrn_radiation_type 'Cu K\a'
_diffrn_radiation_wavelength 1.54184
_diffrn_reflns_av_R_equivalents 0.0462
_diffrn_reflns_av_unetI/netI 0.0175
_diffrn_reflns_Laue_measured_fraction_full 1.000
_diffrn_reflns_Laue_measured_fraction_max 0.992
_diffrn_reflns_limit_h_max 13
_diffrn_reflns_limit_h_min -11
_diffrn_reflns_limit_k_max 13
_diffrn_reflns_limit_k_min -13
_diffrn_reflns_limit_l_max 60
_diffrn_reflns_limit_l_min -59
_diffrn_reflns_number 64723
_diffrn_reflns_point_group_measured_fraction_full 1.000
_diffrn_reflns_point_group_measured_fraction_max 0.983
_diffrn_reflns_theta_full 67.684
_diffrn_reflns_theta_max 75.145
_diffrn_reflns_theta_min 3.640
_diffrn_source 'Rotating-anode X-ray tube'
_diffrn_source_type 'Rigaku (Cu) X-ray Source'
_exptl_absorpt_coefficient_mu 1.986
_exptl_absorpt_correction_T_max 1.00000
_exptl_absorpt_correction_T_min 0.77521
_exptl_absorpt_correction_type multi-scan
_exptl_absorpt_process_details
;
CrysAlisPro 1.171.43.143a (Rigaku Oxford Diffraction, 2024)
Empirical absorption correction using spherical harmonics,
implemented in SCALE3 ABSPACK scaling algorithm.
;
_exptl_crystal_colour 'clear light colourless'
_exptl_crystal_density_diffrn 1.275
_exptl_crystal_description block
_exptl_crystal_F_000 2288
_exptl_crystal_size_max 0.14
_exptl_crystal_size_mid 0.12
_exptl_crystal_size_min 0.1
_refine_diff_density_max 1.026
_refine_diff_density_min -0.498
_refine_diff_density_rms 0.092
_refine_ls_abs_structure_details
;
 Flack x determined using 2093 quotients [(I+)-(I-)]/[(I+)+(I-)]
 (Parsons, Flack and Wagner, Acta Cryst. B69 (2013) 249-259).
;
_refine_ls_abs_structure_Flack 0.001(6)
_refine_ls_extinction_method none
_refine_ls_goodness_of_fit_ref 1.215
_refine_ls_hydrogen_treatment constr
_refine_ls_matrix_type full
_refine_ls_number_parameters 305
_refine_ls_number_reflns 5839
_refine_ls_number_restraints 309
_refine_ls_restrained_S_all 1.197
_refine_ls_R_factor_all 0.0944
_refine_ls_R_factor_gt 0.0924
_refine_ls_shift/su_max 6.234
_refine_ls_shift/su_mean 0.273
_refine_ls_structure_factor_coef Fsqd
_refine_ls_weighting_details 'w=1/[\s^2^(Fo^2^)+(0.1955P)^2^+0.7992P] where P=(Fo^2^+2Fc^2^)/3'
_refine_ls_weighting_scheme calc
_refine_ls_wR_factor_gt 0.2813
_refine_ls_wR_factor_ref 0.2860
_reflns_Friedel_coverage 0.665
_reflns_Friedel_fraction_full 1.000
_reflns_Friedel_fraction_max 0.970
_reflns_number_gt 5487
_reflns_number_total 5839
_reflns_threshold_expression 'I > 2\s(I)'
_cod_data_source_file d6sc02228f2.cif
_cod_data_source_block ly616
_cod_original_cell_volume 5742.04(13)
_cod_database_code 1577231
_shelx_shelxl_version_number 2018/3
_chemical_oxdiff_formula 'C H O N P F'
_shelx_space_group_comment
;
The symmetry employed for this shelxl refinement is uniquely defined
by the following loop, which should always be used as a source of
symmetry information in preference to the above space-group names.
They are only intended as comments.
;
_olex2_refinement_description
;
1. Fixed Uiso
 At 1.2 times of:
  All C(H) groups, All C(H,H) groups
2. Uiso/Uaniso restraints and constraints
Uanis(C13) = Uanis(C17) = Uanis(C18) = Uanis(C16) = Uanis(C15) = Uanis(C14) =
Uanis(C12)
3. Rigid body (RIGU) restrains
 C13, C14, C15, C16, C17, C18
 with sigma for 1-2 distances of 0.001 and sigma for 1-3 distances of 0.009
 C12, C13, C14, C15, C16, C17, C18
 with sigma for 1-2 distances of 0.001 and sigma for 1-3 distances of 0.009
 C12, Cl1, C26, C25, C27, C24, H25, H27, C28, C23, C29, N1, C22, H23, N2, P1,
 C8, C21, H22, O1, C1, C35, C7, C9, H21, C2, C6, C30, C34, H7, H9, C10, H2, C3,
 C5, H30, C31, C33, H34, F1, C11, H3, C4, H5, H31, C32, H33, H11A, H11B, H4,
 H32, H12A, H12B, C13, C17, C14, H17, C18, C15, H14, H18, C16, H15, H16
 with sigma for 1-2 distances of 0.001 and sigma for 1-3 distances of 0.009
4. Others
 Sof(C17)=Sof(H17)=Sof(C18)=Sof(H18)=Sof(C16)=Sof(H16)=Sof(C15)=Sof(H15)=
 Sof(C14)=Sof(H14)=FVAR(1)
5.a Secondary CH2 refined with riding coordinates:
 C11(H11A,H11B), C12(H12A,H12B)
5.b Aromatic/amide H refined with riding coordinates:
 C2(H2), C3(H3), C4(H4), C5(H5), C7(H7), C9(H9), C17(H17), C18(H18), C16(H16),
 C15(H15), C14(H14), C21(H21), C22(H22), C23(H23), C25(H25), C27(H27), C30(H30),
  C31(H31), C32(H32), C33(H33), C34(H34)
5.c Fitted hexagon refined as free rotating group:
 C17(C18,C16,C15,C14,C13)
;
_olex2_submission_special_instructions 'No special instructions were received'
_oxdiff_exptl_absorpt_empirical_details
;
Empirical correction (ABSPACK) includes:
- Absorption correction using spherical harmonics
- Frame scaling
;
_oxdiff_exptl_absorpt_empirical_full_max 1.284
_oxdiff_exptl_absorpt_empirical_full_min 0.728

loop_
_space_group_symop_operation_xyz
'x, y, z'
'-x, -y, z+1/2'
'-y+1/2, x+1/2, z+1/4'
'y+1/2, -x+1/2, z+3/4'
'-x+1/2, y+1/2, -z+1/4'
'x+1/2, -y+1/2, -z+3/4'
'y, x, -z'
'-y, -x, -z+1/2'

loop_
_atom_site_label
_atom_site_type_symbol
_atom_site_fract_x
_atom_site_fract_y
_atom_site_fract_z
_atom_site_U_iso_or_equiv
_atom_site_adp_type
_atom_site_occupancy
_atom_site_site_symmetry_order
_atom_site_calc_flag
_atom_site_refinement_flags_posn
_atom_site_refinement_flags_adp
_atom_site_refinement_flags_occupancy
_atom_site_disorder_assembly
_atom_site_disorder_group
Cl1 Cl 0.0758(2) 0.2606(3) 0.32040(4) 0.1204(8) Uani 1 1 d . . . . .
P1 P 0.11595(12) -0.02593(11) 0.41630(3) 0.0673(4) Uani 1 1 d . . . . .
F1 F 0.1879(7) 0.3853(4) 0.47902(10) 0.142(2) Uani 1 1 d . . . . .
O1 O 0.2215(4) -0.0773(4) 0.40153(10) 0.0872(11) Uani 1 1 d . . . . .
N1 N 0.1192(4) 0.1273(4) 0.42095(9) 0.0684(9) Uani 1 1 d . . . . .
N2 N -0.0390(6) 0.3116(5) 0.43812(12) 0.0878(13) Uani 1 1 d . . . . .
C1 C 0.1027(5) -0.0779(4) 0.45086(11) 0.0702(11) Uani 1 1 d . . . . .
C2 C 0.0495(7) -0.1908(5) 0.45692(15) 0.0858(14) Uani 1 1 d . . . . .
H2 H 0.012888 -0.236452 0.442958 0.103 Uiso 1 1 calc R U . . .
C3 C 0.0506(9) -0.2358(6) 0.48335(16) 0.100(2) Uani 1 1 d . . . . .
H3 H 0.009173 -0.308079 0.487656 0.120 Uiso 1 1 calc R U . . .
C4 C 0.1143(8) -0.1718(6) 0.50352(15) 0.0948(17) Uani 1 1 d . . . . .
H4 H 0.122261 -0.205855 0.520992 0.114 Uiso 1 1 calc R U . . .
C5 C 0.1657(7) -0.0594(5) 0.49812(13) 0.0829(14) Uani 1 1 d . . . . .
H5 H 0.203672 -0.015871 0.512235 0.100 Uiso 1 1 calc R U . . .
C6 C 0.1618(5) -0.0093(5) 0.47159(11) 0.0696(10) Uani 1 1 d . . . . .
C7 C 0.2138(5) 0.1098(5) 0.46543(11) 0.0715(11) Uani 1 1 d . . . . .
H7 H 0.267128 0.143475 0.478366 0.086 Uiso 1 1 calc R U . . .
C8 C 0.1923(5) 0.1748(5) 0.44312(11) 0.0680(10) Uani 1 1 d . . . . .
C9 C 0.2445(6) 0.2971(5) 0.43753(12) 0.0746(12) Uani 1 1 d . . . . .
H9 H 0.280946 0.307596 0.420369 0.090 Uiso 1 1 calc R U . . .
C10 C 0.2457(7) 0.3916(6) 0.45364(13) 0.0880(15) Uani 1 1 d . . . . .
C11 C 0.3017(8) 0.5145(7) 0.44960(16) 0.0983(18) Uani 1 1 d . . . . .
H11A H 0.338997 0.517084 0.431473 0.118 Uiso 1 1 calc R U . . .
H11B H 0.236861 0.575761 0.449995 0.118 Uiso 1 1 calc R U . . .
C12 C 0.3948(9) 0.5478(7) 0.4700(2) 0.1109(13) Uani 1 1 d . . . . .
H12A H 0.454725 0.481739 0.470619 0.133 Uiso 1 1 calc R U . . .
H12B H 0.354752 0.549806 0.487880 0.133 Uiso 1 1 calc R U . . .
C17 C 0.5924(6) 0.6652(5) 0.46912(18) 0.1109(13) Uani 0.616(10) 1 d G . P A 1
H17 H 0.632455 0.591148 0.472500 0.133 Uiso 0.616(10) 1 calc R U P A 1
C18 C 0.6598(5) 0.7732(7) 0.46648(19) 0.1109(13) Uani 0.616(10) 1 d G . P A 1
H18 H 0.745016 0.771363 0.468106 0.133 Uiso 0.616(10) 1 calc R U P A 1
C16 C 0.5999(7) 0.8838(5) 0.46143(19) 0.1109(13) Uani 0.616(10) 1 d G . P A 1
H16 H 0.645009 0.956049 0.459665 0.133 Uiso 0.616(10) 1 calc R U P A 1
C15 C 0.4725(7) 0.8865(5) 0.4590(2) 0.1109(13) Uani 0.616(10) 1 d G . P A 1
H15 H 0.432441 0.960521 0.455617 0.133 Uiso 0.616(10) 1 calc R U P A 1
C14 C 0.4051(5) 0.7785(6) 0.46163(18) 0.1109(13) Uani 0.616(10) 1 d G . P A 1
H14 H 0.319877 0.780308 0.460010 0.133 Uiso 0.616(10) 1 calc R U P A 1
C13 C 0.4650(6) 0.6679(5) 0.46669(16) 0.1109(13) Uani 1 1 d G . . . .
C21 C -0.1067(9) 0.4051(7) 0.4465(2) 0.107(2) Uani 1 1 d . . . . .
H21 H -0.127751 0.409627 0.465043 0.128 Uiso 1 1 calc R U . . .
C22 C -0.1490(10) 0.4989(8) 0.4286(2) 0.117(2) Uani 1 1 d . . . . .
H22 H -0.191124 0.566278 0.435631 0.141 Uiso 1 1 calc R U . . .
C23 C -0.1285(7) 0.4907(7) 0.40183(18) 0.0996(18) Uani 1 1 d . . . . .
H23 H -0.159888 0.550159 0.389999 0.120 Uiso 1 1 calc R U . . .
C24 C -0.0584(5) 0.3909(5) 0.39107(15) 0.0809(12) Uani 1 1 d . . . . .
C25 C -0.0352(6) 0.3734(6) 0.36331(15) 0.0873(14) Uani 1 1 d . . . . .
H25 H -0.069314 0.426367 0.350357 0.105 Uiso 1 1 calc R U . . .
C26 C 0.0375(7) 0.2788(7) 0.35504(14) 0.0874(15) Uani 1 1 d . . . . .
C27 C 0.0932(5) 0.1984(5) 0.37400(12) 0.0746(11) Uani 1 1 d . . . . .
H27 H 0.147184 0.137912 0.367931 0.090 Uiso 1 1 calc R U . . .
C28 C 0.0674(5) 0.2098(5) 0.40125(11) 0.0689(10) Uani 1 1 d . . . . .
C29 C -0.0113(5) 0.3063(5) 0.41065(12) 0.0724(11) Uani 1 1 d . . . . .
C30 C -0.1378(7) -0.0064(9) 0.4083(2) 0.108(2) Uani 1 1 d . . . . .
H30 H -0.139654 0.049037 0.422860 0.129 Uiso 1 1 calc R U . . .
C31 C -0.2449(9) -0.0401(11) 0.3949(2) 0.129(3) Uani 1 1 d . . . . .
H31 H -0.319900 -0.006657 0.400339 0.155 Uiso 1 1 calc R U . . .
C32 C -0.2400(10) -0.1252(10) 0.3731(2) 0.129(3) Uani 1 1 d . . . . .
H32 H -0.312322 -0.148580 0.364365 0.155 Uiso 1 1 calc R U . . .
C33 C -0.1304(11) -0.1743(8) 0.36465(17) 0.115(2) Uani 1 1 d . . . . .
H33 H -0.128094 -0.230382 0.350212 0.138 Uiso 1 1 calc R U . . .
C34 C -0.0258(8) -0.1401(5) 0.37752(12) 0.0893(16) Uani 1 1 d . . . . .
H34 H 0.048830 -0.172582 0.371644 0.107 Uiso 1 1 calc R U . . .
C35 C -0.0271(6) -0.0572(5) 0.39943(12) 0.0772(12) Uani 1 1 d . . . . .

loop_
_atom_site_aniso_label
_atom_site_aniso_U_11
_atom_site_aniso_U_22
_atom_site_aniso_U_33
_atom_site_aniso_U_23
_atom_site_aniso_U_13
_atom_site_aniso_U_12
Cl1 0.1296(17) 0.1420(19) 0.0895(10) 0.0109(10) -0.0024(10) 0.0176(14)
P1 0.0687(7) 0.0502(6) 0.0829(7) -0.0087(5) -0.0026(5) 0.0039(5)
F1 0.233(7) 0.077(2) 0.116(3) -0.015(2) 0.058(3) -0.049(3)
O1 0.085(3) 0.070(2) 0.106(3) -0.007(2) 0.015(2) 0.0110(18)
N1 0.073(2) 0.0505(18) 0.082(2) -0.0060(15) -0.0089(18) 0.0020(16)
N2 0.090(3) 0.073(3) 0.101(3) -0.007(2) 0.008(2) 0.009(2)
C1 0.071(3) 0.050(2) 0.089(3) -0.0059(18) -0.006(2) 0.0023(18)
C2 0.090(4) 0.059(2) 0.109(3) -0.001(2) -0.011(3) -0.011(2)
C3 0.119(5) 0.066(3) 0.114(3) 0.008(3) -0.006(3) -0.015(3)
C4 0.111(5) 0.072(3) 0.101(3) 0.010(3) -0.003(3) -0.008(3)
C5 0.100(4) 0.063(2) 0.086(3) 0.001(2) -0.005(3) 0.003(2)
C6 0.072(3) 0.052(2) 0.085(2) -0.0044(17) -0.007(2) 0.0033(17)
C7 0.075(3) 0.054(2) 0.086(2) -0.0087(17) -0.013(2) -0.0008(18)
C8 0.065(2) 0.055(2) 0.085(2) -0.0068(17) -0.0046(18) 0.0007(17)
C9 0.074(3) 0.061(2) 0.089(3) 0.0047(19) -0.006(2) -0.005(2)
C10 0.108(4) 0.064(2) 0.091(3) 0.002(2) 0.003(3) -0.013(3)
C11 0.108(5) 0.066(3) 0.120(4) 0.012(3) -0.005(3) -0.016(3)
C12 0.096(3) 0.0744(19) 0.162(3) 0.001(2) -0.011(2) -0.015(2)
C17 0.096(3) 0.0744(19) 0.162(3) 0.001(2) -0.011(2) -0.015(2)
C18 0.096(3) 0.0744(19) 0.162(3) 0.001(2) -0.011(2) -0.015(2)
C16 0.096(3) 0.0744(19) 0.162(3) 0.001(2) -0.011(2) -0.015(2)
C15 0.096(3) 0.0744(19) 0.162(3) 0.001(2) -0.011(2) -0.015(2)
C14 0.096(3) 0.0744(19) 0.162(3) 0.001(2) -0.011(2) -0.015(2)
C13 0.096(3) 0.0744(19) 0.162(3) 0.001(2) -0.011(2) -0.015(2)
C21 0.108(5) 0.085(4) 0.128(5) -0.014(3) 0.015(4) 0.023(3)
C22 0.118(6) 0.085(4) 0.149(4) -0.011(4) 0.007(4) 0.030(4)
C23 0.086(4) 0.068(3) 0.145(4) -0.001(3) -0.007(4) 0.021(3)
C24 0.067(3) 0.062(3) 0.114(3) 0.003(2) -0.011(2) 0.007(2)
C25 0.077(3) 0.077(3) 0.108(3) 0.011(3) -0.014(3) 0.000(2)
C26 0.085(4) 0.085(3) 0.092(3) 0.008(2) -0.014(3) 0.005(2)
C27 0.070(3) 0.065(3) 0.089(2) -0.001(2) -0.005(2) 0.005(2)
C28 0.059(2) 0.059(2) 0.088(2) -0.0027(18) -0.0058(18) 0.0039(17)
C29 0.062(2) 0.058(2) 0.098(2) -0.0036(19) -0.005(2) 0.0046(19)
C30 0.076(3) 0.110(5) 0.137(5) -0.027(4) -0.016(3) 0.001(3)
C31 0.088(5) 0.129(6) 0.169(7) 0.001(5) -0.038(5) -0.014(4)
C32 0.126(5) 0.119(6) 0.142(6) 0.017(4) -0.053(5) -0.045(4)
C33 0.156(5) 0.092(4) 0.099(4) 0.008(4) -0.039(4) -0.037(4)
C34 0.124(5) 0.063(3) 0.082(3) -0.005(2) -0.013(3) -0.009(3)
C35 0.085(3) 0.058(2) 0.088(3) -0.006(2) -0.009(2) -0.007(2)

loop_
_atom_type_symbol
_atom_type_description
_atom_type_scat_dispersion_real
_atom_type_scat_dispersion_imag
_atom_type_scat_source
C C 0.0181 0.0091 'International Tables Vol C Tables 4.2.6.8 and 6.1.1.4'
H H 0.0000 0.0000 'International Tables Vol C Tables 4.2.6.8 and 6.1.1.4'
Cl Cl 0.3639 0.7018 'International Tables Vol C Tables 4.2.6.8 and 6.1.1.4'
F F 0.0727 0.0534 'International Tables Vol C Tables 4.2.6.8 and 6.1.1.4'
N N 0.0311 0.0180 'International Tables Vol C Tables 4.2.6.8 and 6.1.1.4'
O O 0.0492 0.0322 'International Tables Vol C Tables 4.2.6.8 and 6.1.1.4'
P P 0.2955 0.4335 'International Tables Vol C Tables 4.2.6.8 and 6.1.1.4'

loop_
_geom_angle_atom_site_label_1
_geom_angle_atom_site_label_2
_geom_angle_atom_site_label_3
_geom_angle
_geom_angle_site_symmetry_1
_geom_angle_site_symmetry_3
_geom_angle_publ_flag
O1 P1 N1 115.3(3) . . ?
O1 P1 C1 113.9(3) . . ?
O1 P1 C35 112.6(3) . . ?
N1 P1 C1 101.0(2) . . ?
N1 P1 C35 105.5(2) . . ?
C1 P1 C35 107.5(3) . . ?
C8 N1 P1 118.0(3) . . ?
C8 N1 C28 119.8(4) . . ?
C28 N1 P1 121.6(3) . . ?
C21 N2 C29 117.2(6) . . ?
C2 C1 P1 121.0(4) . . ?
C2 C1 C6 120.4(5) . . ?
C6 C1 P1 118.0(4) . . ?
C1 C2 H2 119.8 . . ?
C3 C2 C1 120.6(6) . . ?
C3 C2 H2 119.6 . . ?
C2 C3 H3 120.5 . . ?
C4 C3 C2 119.1(6) . . ?
C4 C3 H3 120.4 . . ?
C3 C4 H4 119.5 . . ?
C5 C4 C3 121.1(7) . . ?
C5 C4 H4 119.5 . . ?
C4 C5 H5 119.6 . . ?
C4 C5 C6 120.8(6) . . ?
C6 C5 H5 119.7 . . ?
C1 C6 C7 120.3(5) . . ?
C5 C6 C1 117.8(5) . . ?
C5 C6 C7 121.9(5) . . ?
C6 C7 H7 117.2 . . ?
C8 C7 C6 125.7(5) . . ?
C8 C7 H7 117.2 . . ?
N1 C8 C9 113.6(5) . . ?
C7 C8 N1 121.6(5) . . ?
C7 C8 C9 124.7(5) . . ?
C8 C9 H9 116.2 . . ?
C10 C9 C8 127.7(6) . . ?
C10 C9 H9 116.1 . . ?
F1 C10 C11 110.4(6) . . ?
C9 C10 F1 119.7(6) . . ?
C9 C10 C11 129.9(7) . . ?
C10 C11 H11A 108.6 . . ?
C10 C11 H11B 108.7 . . ?
H11A C11 H11B 107.5 . . ?
C12 C11 C10 114.7(7) . . ?
C12 C11 H11A 108.2 . . ?
C12 C11 H11B 108.9 . . ?
C11 C12 H12A 107.9 . . ?
C11 C12 H12B 107.3 . . ?
C11 C12 C13 119.1(7) . . ?
H12A C12 H12B 107.1 . . ?
C13 C12 H12A 107.8 . . ?
C13 C12 H12B 107.0 . . ?
C18 C17 H17 120.2 . . ?
C18 C17 C13 120.0 . . ?
C13 C17 H17 119.8 . . ?
C17 C18 H18 120.0 . . ?
C17 C18 C16 120.0 . . ?
C16 C18 H18 120.0 . . ?
C18 C16 H16 120.0 . . ?
C15 C16 C18 120.0 . . ?
C15 C16 H16 120.0 . . ?
C16 C15 H15 120.0 . . ?
C16 C15 C14 120.0 . . ?
C14 C15 H15 120.0 . . ?
C15 C14 H14 120.0 . . ?
C13 C14 C15 120.0 . . ?
C13 C14 H14 120.0 . . ?
C17 C13 C12 118.2(6) . . ?
C14 C13 C12 121.8(6) . . ?
C14 C13 C17 120.0 . . ?
N2 C21 H21 118.4 . . ?
N2 C21 C22 123.0(8) . . ?
C22 C21 H21 118.6 . . ?
C21 C22 H22 119.8 . . ?
C23 C22 C21 120.1(7) . . ?
C23 C22 H22 120.1 . . ?
C22 C23 H23 120.1 . . ?
C22 C23 C24 120.1(7) . . ?
C24 C23 H23 119.8 . . ?
C23 C24 C29 116.2(6) . . ?
C25 C24 C23 124.0(6) . . ?
C25 C24 C29 119.9(6) . . ?
C24 C25 H25 120.2 . . ?
C26 C25 C24 119.9(6) . . ?
C26 C25 H25 120.0 . . ?
C25 C26 Cl1 120.7(5) . . ?
C25 C26 C27 121.8(6) . . ?
C27 C26 Cl1 117.3(5) . . ?
C26 C27 H27 120.3 . . ?
C28 C27 C26 119.5(6) . . ?
C28 C27 H27 120.2 . . ?
C27 C28 N1 121.0(5) . . ?
C27 C28 C29 120.1(5) . . ?
C29 C28 N1 118.9(5) . . ?
N2 C29 C24 123.1(5) . . ?
N2 C29 C28 118.3(5) . . ?
C24 C29 C28 118.5(6) . . ?
C31 C30 H30 120.5 . . ?
C31 C30 C35 118.6(9) . . ?
C35 C30 H30 120.9 . . ?
C30 C31 H31 120.3 . . ?
C32 C31 C30 119.6(10) . . ?
C32 C31 H31 120.1 . . ?
C31 C32 H32 119.3 . . ?
C31 C32 C33 121.1(8) . . ?
C33 C32 H32 119.6 . . ?
C32 C33 H33 120.3 . . ?
C34 C33 C32 119.1(8) . . ?
C34 C33 H33 120.6 . . ?
C33 C34 H34 119.2 . . ?
C33 C34 C35 121.5(9) . . ?
C35 C34 H34 119.3 . . ?
C30 C35 P1 122.3(5) . . ?
C34 C35 P1 117.6(6) . . ?
C34 C35 C30 120.0(7) . . ?

loop_
_geom_bond_atom_site_label_1
_geom_bond_atom_site_label_2
_geom_bond_distance
_geom_bond_site_symmetry_2
_geom_bond_publ_flag
Cl1 C26 1.745(7) . ?
P1 O1 1.464(4) . ?
P1 N1 1.682(4) . ?
P1 C1 1.777(6) . ?
P1 C35 1.790(6) . ?
F1 C10 1.385(8) . ?
N1 C8 1.434(6) . ?
N1 C28 1.427(7) . ?
N2 C21 1.320(9) . ?
N2 C29 1.369(8) . ?
C1 C2 1.388(8) . ?
C1 C6 1.408(7) . ?
C2 H2 0.9300 . ?
C2 C3 1.374(10) . ?
C3 H3 0.9300 . ?
C3 C4 1.387(11) . ?
C4 H4 0.9300 . ?
C4 C5 1.369(9) . ?
C5 H5 0.9300 . ?
C5 C6 1.399(8) . ?
C6 C7 1.445(8) . ?
C7 H7 0.9300 . ?
C7 C8 1.314(8) . ?
C8 C9 1.471(7) . ?
C9 H9 0.9300 . ?
C9 C10 1.292(9) . ?
C10 C11 1.481(9) . ?
C11 H11A 0.9700 . ?
C11 H11B 0.9700 . ?
C11 C12 1.464(11) . ?
C12 H12A 0.9700 . ?
C12 H12B 0.9700 . ?
C12 C13 1.521(9) . ?
C17 H17 0.9300 . ?
C17 C18 1.3900 . ?
C17 C13 1.3900 . ?
C18 H18 0.9300 . ?
C18 C16 1.3900 . ?
C16 H16 0.9300 . ?
C16 C15 1.3900 . ?
C15 H15 0.9300 . ?
C15 C14 1.3900 . ?
C14 H14 0.9300 . ?
C14 C13 1.3900 . ?
C21 H21 0.9300 . ?
C21 C22 1.418(13) . ?
C22 H22 0.9300 . ?
C22 C23 1.320(12) . ?
C23 H23 0.9300 . ?
C23 C24 1.425(9) . ?
C24 C25 1.385(10) . ?
C24 C29 1.419(8) . ?
C25 H25 0.9300 . ?
C25 C26 1.358(10) . ?
C26 C27 1.407(8) . ?
C27 H27 0.9300 . ?
C27 C28 1.358(8) . ?
C28 C29 1.429(7) . ?
C30 H30 0.9300 . ?
C30 C31 1.382(11) . ?
C30 C35 1.393(11) . ?
C31 H31 0.9300 . ?
C31 C32 1.408(16) . ?
C32 H32 0.9300 . ?
C32 C33 1.368(16) . ?
C33 H33 0.9300 . ?
C33 C34 1.350(12) . ?
C34 H34 0.9300 . ?
C34 C35 1.395(8) . ?

loop_
_geom_torsion_atom_site_label_1
_geom_torsion_atom_site_label_2
_geom_torsion_atom_site_label_3
_geom_torsion_atom_site_label_4
_geom_torsion
_geom_torsion_site_symmetry_1
_geom_torsion_site_symmetry_2
_geom_torsion_site_symmetry_3
_geom_torsion_site_symmetry_4
_geom_torsion_publ_flag
Cl1 C26 C27 C28 179.3(5) . . . . ?
P1 N1 C8 C7 -28.1(7) . . . . ?
P1 N1 C8 C9 148.7(4) . . . . ?
P1 N1 C28 C27 -48.3(7) . . . . ?
P1 N1 C28 C29 132.6(4) . . . . ?
P1 C1 C2 C3 173.5(6) . . . . ?
P1 C1 C6 C5 -171.3(5) . . . . ?
P1 C1 C6 C7 10.0(7) . . . . ?
F1 C10 C11 C12 60.2(10) . . . . ?
O1 P1 N1 C8 -80.7(5) . . . . ?
O1 P1 N1 C28 89.8(5) . . . . ?
O1 P1 C1 C2 -81.5(6) . . . . ?
O1 P1 C1 C6 90.3(5) . . . . ?
O1 P1 C35 C30 -173.2(6) . . . . ?
O1 P1 C35 C34 9.8(6) . . . . ?
N1 P1 C1 C2 154.4(5) . . . . ?
N1 P1 C1 C6 -33.8(5) . . . . ?
N1 P1 C35 C30 -46.6(7) . . . . ?
N1 P1 C35 C34 136.4(5) . . . . ?
N1 C8 C9 C10 133.8(7) . . . . ?
N1 C28 C29 N2 -3.5(8) . . . . ?
N1 C28 C29 C24 177.4(5) . . . . ?
N2 C21 C22 C23 4.9(16) . . . . ?
C1 P1 N1 C8 42.5(4) . . . . ?
C1 P1 N1 C28 -147.0(4) . . . . ?
C1 P1 C35 C30 60.5(7) . . . . ?
C1 P1 C35 C34 -116.4(5) . . . . ?
C1 C2 C3 C4 -5.3(12) . . . . ?
C1 C6 C7 C8 13.9(9) . . . . ?
C2 C1 C6 C5 0.6(8) . . . . ?
C2 C1 C6 C7 -178.2(6) . . . . ?
C2 C3 C4 C5 6.3(13) . . . . ?
C3 C4 C5 C6 -3.9(12) . . . . ?
C4 C5 C6 C1 0.4(9) . . . . ?
C4 C5 C6 C7 179.1(6) . . . . ?
C5 C6 C7 C8 -164.8(6) . . . . ?
C6 C1 C2 C3 1.9(10) . . . . ?
C6 C7 C8 N1 -4.9(9) . . . . ?
C6 C7 C8 C9 178.7(5) . . . . ?
C7 C8 C9 C10 -49.6(10) . . . . ?
C8 N1 C28 C27 122.0(6) . . . . ?
C8 N1 C28 C29 -57.1(7) . . . . ?
C8 C9 C10 F1 -3.2(12) . . . . ?
C8 C9 C10 C11 176.8(7) . . . . ?
C9 C10 C11 C12 -119.8(10) . . . . ?
C10 C11 C12 C13 175.6(8) . . . . ?
C11 C12 C13 C17 -131.6(8) . . . . ?
C11 C12 C13 C14 49.1(12) . . . . ?
C17 C18 C16 C15 0.0 . . . . ?
C18 C17 C13 C12 -179.3(8) . . . . ?
C18 C17 C13 C14 0.0 . . . . ?
C18 C16 C15 C14 0.0 . . . . ?
C16 C15 C14 C13 0.0 . . . . ?
C15 C14 C13 C12 179.3(8) . . . . ?
C15 C14 C13 C17 0.0 . . . . ?
C13 C17 C18 C16 0.0 . . . . ?
C21 N2 C29 C24 -4.3(10) . . . . ?
C21 N2 C29 C28 176.7(7) . . . . ?
C21 C22 C23 C24 -3.3(14) . . . . ?
C22 C23 C24 C25 178.3(9) . . . . ?
C22 C23 C24 C29 -1.6(11) . . . . ?
C23 C24 C25 C26 176.9(7) . . . . ?
C23 C24 C29 N2 5.6(9) . . . . ?
C23 C24 C29 C28 -175.3(6) . . . . ?
C24 C25 C26 Cl1 -176.0(5) . . . . ?
C24 C25 C26 C27 -1.5(11) . . . . ?
C25 C24 C29 N2 -174.3(6) . . . . ?
C25 C24 C29 C28 4.8(8) . . . . ?
C25 C26 C27 C28 4.6(10) . . . . ?
C26 C27 C28 N1 178.0(5) . . . . ?
C26 C27 C28 C29 -2.8(9) . . . . ?
C27 C28 C29 N2 177.4(5) . . . . ?
C27 C28 C29 C24 -1.7(8) . . . . ?
C28 N1 C8 C7 161.3(5) . . . . ?
C28 N1 C8 C9 -22.0(7) . . . . ?
C29 N2 C21 C22 -1.1(13) . . . . ?
C29 C24 C25 C26 -3.2(10) . . . . ?
C30 C31 C32 C33 -0.9(16) . . . . ?
C31 C30 C35 P1 -176.8(8) . . . . ?
C31 C30 C35 C34 0.1(13) . . . . ?
C31 C32 C33 C34 0.1(14) . . . . ?
C32 C33 C34 C35 0.7(12) . . . . ?
C33 C34 C35 P1 176.2(6) . . . . ?
C33 C34 C35 C30 -0.8(10) . . . . ?
C35 P1 N1 C8 154.4(4) . . . . ?
C35 P1 N1 C28 -35.1(5) . . . . ?
C35 P1 C1 C2 44.0(6) . . . . ?
C35 P1 C1 C6 -144.2(4) . . . . ?
C35 C30 C31 C32 0.8(16) . . . . ?
